data_7239135
loop_
_publ_author_name
'Tang, Lijun'
'Cai, Mingjun'
'Zhou, Pei'
'Zhao, Jia'
'Zhong, Keli'
'Hou, Shuhua'
'Bian, Yanjiang'

_publ_section_title
;
 A highly selective and ratiometric fluorescent sensor for relay
 recognition of zinc(ii) and sulfide ions based on modulation of
 excited-state intramolecular proton transfer
;
_journal_issue 37
_journal_name_full 'RSC Advances'
_journal_page_first 16802
_journal_paper_doi 10.1039/c3ra42931h
_journal_volume 3
_journal_year 2013
_chemical_formula_moiety 'C27 H26 N6 O2, H2 O'
_chemical_formula_sum 'C27 H26 N6 O2'
_chemical_formula_weight 466.54
_space_group_IT_number 15
_space_group_name_Hall '-C 2yc'
_space_group_name_H-M_alt 'C 1 2/c 1'
_symmetry_cell_setting monoclinic
_symmetry_space_group_name_Hall '-C 2yc'
_symmetry_space_group_name_H-M 'C 1 2/c 1'
_atom_sites_solution_hydrogens geom
_atom_sites_solution_primary direct
_atom_sites_solution_secondary difmap
_audit_creation_method SHELXL-97
_cell_angle_alpha 90.00
_cell_angle_beta 126.0620(10)
_cell_angle_gamma 90.00
_cell_formula_units_Z 8
_cell_length_a 27.5725(17)
_cell_length_b 12.5357(8)
_cell_length_c 17.3474(11)
_cell_measurement_reflns_used 4264
_cell_measurement_temperature 298(2)
_cell_measurement_theta_max 22.245
_cell_measurement_theta_min 2.544
_cell_volume 4847.0(5)
_computing_cell_refinement 'Bruker SMART'
_computing_data_collection 'Bruker SMART'
_computing_data_reduction 'Bruker SAINT'
_computing_molecular_graphics 'Bruker SHELXTL'
_computing_publication_material 'Bruker SHELXTL'
_computing_structure_refinement 'Bruker SHELXTL'
_computing_structure_solution 'Bruker SHELXTL'
_diffrn_ambient_temperature 298(2)
_diffrn_measured_fraction_theta_full 0.986
_diffrn_measured_fraction_theta_max 0.986
_diffrn_measurement_device_type 'Bruker SMART CCD area-detector'
_diffrn_measurement_method '\f and \w'
_diffrn_radiation_monochromator graphite
_diffrn_radiation_source 'fine-focus sealed tube'
_diffrn_radiation_type MoK\a
_diffrn_radiation_wavelength 0.71073
_diffrn_reflns_av_R_equivalents 0.0223
_diffrn_reflns_av_sigmaI/netI 0.0258
_diffrn_reflns_limit_h_max 34
_diffrn_reflns_limit_h_min -25
_diffrn_reflns_limit_k_max 15
_diffrn_reflns_limit_k_min -15
_diffrn_reflns_limit_l_max 18
_diffrn_reflns_limit_l_min -21
_diffrn_reflns_number 13820
_diffrn_reflns_theta_full 26.81
_diffrn_reflns_theta_max 26.81
_diffrn_reflns_theta_min 1.83
_exptl_absorpt_coefficient_mu 0.084
_exptl_absorpt_correction_T_max 0.9916
_exptl_absorpt_correction_T_min 0.9752
_exptl_absorpt_correction_type multi-scan
_exptl_absorpt_process_details SADABS
_exptl_crystal_colour colourless
_exptl_crystal_density_diffrn 1.279
_exptl_crystal_density_method 'not measured'
_exptl_crystal_description block
_exptl_crystal_F_000 1968
_exptl_crystal_size_max 0.30
_exptl_crystal_size_mid 0.20
_exptl_crystal_size_min 0.10
_refine_diff_density_max 0.424
_refine_diff_density_min -0.293
_refine_diff_density_rms 0.035
_refine_ls_extinction_method none
_refine_ls_goodness_of_fit_ref 1.030
_refine_ls_hydrogen_treatment constr
_refine_ls_matrix_type full
_refine_ls_number_parameters 316
_refine_ls_number_reflns 5115
_refine_ls_number_restraints 0
_refine_ls_restrained_S_all 1.030
_refine_ls_R_factor_all 0.0682
_refine_ls_R_factor_gt 0.0437
_refine_ls_shift/su_max 0.000
_refine_ls_shift/su_mean 0.000
_refine_ls_structure_factor_coef Fsqd
_refine_ls_weighting_details 'calc w=1/[\s^2^(Fo^2^)+(0.0556P)^2^+2.0610P] where P=(Fo^2^+2Fc^2^)/3'
_refine_ls_weighting_scheme calc
_refine_ls_wR_factor_gt 0.1084
_refine_ls_wR_factor_ref 0.1232
_reflns_number_gt 3611
_reflns_number_total 5115
_reflns_threshold_expression I>2sigma(I)
_cod_data_source_file c3ra42931h.txt
_cod_data_source_block yg
_cod_depositor_comments
;
The following automatic conversions were performed:

data item '_symmetry_cell_setting' value 'Monoclinic' was changed to
'monoclinic' in accordance with the
/home/saulius/struct/COD-crude-data/automatic-downloads/DataCite-retrospective/RSC/depositions/lib/dictionaries/cif_core.dic
dictionary named 'cif_core.dic' version 2.4.2 last updated on
2011-04-26.

Automatic conversion script
Id: cif_fix_values 6909 2019-04-08 15:41:33Z antanas 
;
_cod_original_sg_symbol_H-M 'C 2/c'
_cod_database_code 7239135

loop_
_symmetry_equiv_pos_as_xyz
'x, y, z'
'-x, y, -z+1/2'
'x+1/2, y+1/2, z'
'-x+1/2, y+1/2, -z+1/2'
'-x, -y, -z'
'x, -y, z-1/2'
'-x+1/2, -y+1/2, -z'
'x+1/2, -y+1/2, z-1/2'

loop_
_atom_site_label
_atom_site_type_symbol
_atom_site_fract_x
_atom_site_fract_y
_atom_site_fract_z
_atom_site_U_iso_or_equiv
_atom_site_adp_type
_atom_site_occupancy
_atom_site_symmetry_multiplicity
_atom_site_calc_flag
_atom_site_refinement_flags
C1 C 0.14884(8) -0.05808(13) 0.43583(11) 0.0471(4) Uani 1 1 d .
C2 C 0.19641(9) -0.11307(16) 0.44616(14) 0.0636(5) Uani 1 1 d .
H2 H 0.1944 -0.1861 0.4351 0.076 Uiso 1 1 calc R
C3 C 0.24608(9) -0.05463(18) 0.47333(15) 0.0708(6) Uani 1 1 d .
H3 H 0.2785 -0.0887 0.4806 0.085 Uiso 1 1 calc R
C4 C 0.24919(9) 0.05396(18) 0.49029(16) 0.0705(6) Uani 1 1 d .
H4 H 0.2837 0.0910 0.5088 0.085 Uiso 1 1 calc R
C5 C 0.20267(8) 0.10855(16) 0.48053(15) 0.0614(5) Uani 1 1 d .
H5 H 0.2052 0.1815 0.4919 0.074 Uiso 1 1 calc R
C6 C 0.15157(7) 0.05119(13) 0.45305(11) 0.0461(4) Uani 1 1 d .
C7 C 0.06433(7) -0.00174(12) 0.40984(11) 0.0418(4) Uani 1 1 d .
C8 C 0.00227(7) -0.00497(13) 0.37999(11) 0.0432(4) Uani 1 1 d .
C9 C -0.03276(8) -0.09527(14) 0.33223(12) 0.0550(4) Uani 1 1 d .
H9 H -0.0159 -0.1518 0.3209 0.066 Uiso 1 1 calc R
C10 C -0.09120(9) -0.10287(16) 0.30157(13) 0.0628(5) Uani 1 1 d .
H10 H -0.1135 -0.1638 0.2700 0.075 Uiso 1 1 calc R
C11 C -0.11651(9) -0.01970(17) 0.31786(15) 0.0663(5) Uani 1 1 d .
H11 H -0.1562 -0.0244 0.2967 0.080 Uiso 1 1 calc R
C12 C -0.08366(8) 0.07113(15) 0.36531(13) 0.0561(5) Uani 1 1 d .
H12 H -0.1013 0.1263 0.3765 0.067 Uiso 1 1 calc R
C13 C -0.02431(7) 0.08035(13) 0.39637(11) 0.0427(4) Uani 1 1 d .
C14 C -0.00379(7) 0.25629(13) 0.47664(11) 0.0440(4) Uani 1 1 d .
C15 C 0.04481(7) 0.33968(13) 0.53003(11) 0.0441(4) Uani 1 1 d .
H15A H 0.0262 0.4067 0.5271 0.053 Uiso 1 1 calc R
H15B H 0.0713 0.3188 0.5965 0.053 Uiso 1 1 calc R
C16 C 0.04448(7) 0.40975(13) 0.40083(11) 0.0418(4) Uani 1 1 d .
H16A H 0.0368 0.4830 0.4088 0.050 Uiso 1 1 calc R
H16B H 0.0062 0.3735 0.3609 0.050 Uiso 1 1 calc R
C17 C 0.07497(6) 0.40888(12) 0.35186(10) 0.0378(3) Uani 1 1 d .
C18 C 0.08999(7) 0.31370(13) 0.33023(12) 0.0474(4) Uani 1 1 d .
H18 H 0.0815 0.2490 0.3461 0.057 Uiso 1 1 calc R
C19 C 0.11760(8) 0.31563(15) 0.28505(12) 0.0565(5) Uani 1 1 d .
H19 H 0.1281 0.2524 0.2702 0.068 Uiso 1 1 calc R
C20 C 0.12944(8) 0.41209(17) 0.26226(13) 0.0590(5) Uani 1 1 d .
H20 H 0.1480 0.4159 0.2317 0.071 Uiso 1 1 calc R
C21 C 0.11323(9) 0.50269(15) 0.28577(13) 0.0580(5) Uani 1 1 d .
H21 H 0.1212 0.5680 0.2700 0.070 Uiso 1 1 calc R
C22 C 0.13350(7) 0.42277(12) 0.56229(11) 0.0436(4) Uani 1 1 d .
H22A H 0.1205 0.4839 0.5801 0.052 Uiso 1 1 calc R
H22B H 0.1505 0.4494 0.5305 0.052 Uiso 1 1 calc R
C23 C 0.18169(7) 0.36491(12) 0.65155(11) 0.0402(4) Uani 1 1 d .
C24 C 0.19188(8) 0.25657(14) 0.65408(13) 0.0535(4) Uani 1 1 d .
H24 H 0.1672 0.2148 0.6000 0.064 Uiso 1 1 calc R
C25 C 0.23918(8) 0.21106(16) 0.73797(16) 0.0670(6) Uani 1 1 d .
H25 H 0.2471 0.1385 0.7411 0.080 Uiso 1 1 calc R
C26 C 0.27409(9) 0.27472(19) 0.81644(15) 0.0745(6) Uani 1 1 d .
H26 H 0.3060 0.2463 0.8740 0.089 Uiso 1 1 calc R
C27 C 0.26090(10) 0.38100(19) 0.80818(14) 0.0717(6) Uani 1 1 d .
H27 H 0.2849 0.4238 0.8617 0.086 Uiso 1 1 calc R
N1 N 0.09328(7) -0.08966(11) 0.40913(10) 0.0494(3) Uani 1 1 d .
H1 H 0.0792 -0.1535 0.3945 0.059 Uiso 1 1 calc R
N2 N 0.09815(6) 0.08459(10) 0.43686(10) 0.0459(3) Uani 1 1 d .
N3 N 0.00986(6) 0.17305(10) 0.44310(9) 0.0434(3) Uani 1 1 d .
H3A H 0.0437 0.1770 0.4513 0.052 Uiso 1 1 calc R
N4 N 0.08097(5) 0.35729(10) 0.49478(8) 0.0367(3) Uani 1 1 d .
N5 N 0.08649(6) 0.50329(11) 0.33018(10) 0.0477(3) Uani 1 1 d .
N6 N 0.21572(7) 0.42721(12) 0.72802(10) 0.0550(4) Uani 1 1 d .
O1 O -0.05058(6) 0.26619(11) 0.46922(10) 0.0645(4) Uani 1 1 d .
O1W O 0.07624(14) 0.69453(13) 0.4017(2) 0.1735(14) Uani 1 1 d .
H1C H 0.0463 0.6902 0.4040 0.260 Uiso 1 1 d R
H1D H 0.0657 0.6572 0.3530 0.260 Uiso 1 1 d R

loop_
_atom_site_aniso_label
_atom_site_aniso_U_11
_atom_site_aniso_U_22
_atom_site_aniso_U_33
_atom_site_aniso_U_23
_atom_site_aniso_U_13
_atom_site_aniso_U_12
C1 0.0514(10) 0.0456(9) 0.0393(8) 0.0001(7) 0.0240(8) 0.0061(8)
C2 0.0718(13) 0.0535(11) 0.0619(12) -0.0027(9) 0.0373(11) 0.0172(10)
C3 0.0523(11) 0.0801(15) 0.0732(14) -0.0089(11) 0.0333(10) 0.0159(11)
C4 0.0461(10) 0.0776(15) 0.0816(14) -0.0138(12) 0.0341(10) 0.0013(10)
C5 0.0504(10) 0.0537(11) 0.0795(13) -0.0105(9) 0.0378(10) -0.0013(8)
C6 0.0447(9) 0.0434(9) 0.0468(9) -0.0009(7) 0.0251(8) 0.0053(7)
C7 0.0504(9) 0.0364(8) 0.0385(8) 0.0014(6) 0.0261(7) 0.0006(7)
C8 0.0493(9) 0.0416(9) 0.0366(8) 0.0036(7) 0.0241(7) -0.0054(7)
C9 0.0622(11) 0.0488(10) 0.0484(10) -0.0019(8) 0.0296(9) -0.0116(8)
C10 0.0624(12) 0.0580(12) 0.0545(11) -0.0030(9) 0.0270(10) -0.0238(10)
C11 0.0475(10) 0.0729(14) 0.0686(13) 0.0061(10) 0.0287(10) -0.0168(10)
C12 0.0473(10) 0.0562(11) 0.0642(11) 0.0068(9) 0.0326(9) -0.0043(8)
C13 0.0433(8) 0.0434(9) 0.0390(8) 0.0063(7) 0.0230(7) -0.0047(7)
C14 0.0467(9) 0.0478(10) 0.0468(9) 0.0062(7) 0.0327(8) 0.0043(7)
C15 0.0512(9) 0.0438(9) 0.0474(9) -0.0009(7) 0.0346(8) 0.0042(7)
C16 0.0393(8) 0.0423(9) 0.0420(8) 0.0030(7) 0.0230(7) 0.0039(7)
C17 0.0360(7) 0.0397(8) 0.0330(7) 0.0017(6) 0.0176(6) 0.0010(6)
C18 0.0540(10) 0.0414(9) 0.0485(9) 0.0012(7) 0.0310(8) 0.0007(7)
C19 0.0627(11) 0.0597(12) 0.0523(10) -0.0036(9) 0.0366(9) 0.0090(9)
C20 0.0594(11) 0.0765(14) 0.0542(11) 0.0048(9) 0.0406(9) 0.0025(10)
C21 0.0644(11) 0.0582(11) 0.0614(11) 0.0085(9) 0.0426(10) -0.0057(9)
C22 0.0501(9) 0.0363(8) 0.0436(9) -0.0050(7) 0.0272(8) -0.0044(7)
C23 0.0394(8) 0.0427(9) 0.0415(8) -0.0051(7) 0.0255(7) -0.0045(7)
C24 0.0468(9) 0.0453(10) 0.0584(11) -0.0062(8) 0.0254(9) -0.0025(8)
C25 0.0509(11) 0.0498(11) 0.0871(15) 0.0112(10) 0.0332(11) 0.0049(9)
C26 0.0496(11) 0.0817(16) 0.0609(13) 0.0184(11) 0.0152(10) 0.0004(11)
C27 0.0652(12) 0.0774(15) 0.0450(11) -0.0071(10) 0.0172(10) -0.0095(11)
N1 0.0622(9) 0.0343(7) 0.0525(8) -0.0044(6) 0.0342(7) -0.0023(6)
N2 0.0428(7) 0.0373(7) 0.0567(8) -0.0027(6) 0.0288(7) -0.0005(6)
N3 0.0401(7) 0.0432(8) 0.0529(8) -0.0002(6) 0.0307(6) -0.0018(6)
N4 0.0384(7) 0.0376(7) 0.0358(6) -0.0009(5) 0.0227(6) -0.0014(5)
N5 0.0540(8) 0.0422(8) 0.0494(8) 0.0020(6) 0.0319(7) -0.0019(6)
N6 0.0564(9) 0.0548(9) 0.0428(8) -0.0105(7) 0.0230(7) -0.0062(7)
O1 0.0547(7) 0.0752(9) 0.0831(9) -0.0073(7) 0.0514(7) 0.0000(6)
O1W 0.361(4) 0.0434(9) 0.306(3) -0.0316(14) 0.302(4) -0.0317(15)

loop_
_atom_type_symbol
_atom_type_description
_atom_type_scat_dispersion_real
_atom_type_scat_dispersion_imag
_atom_type_scat_source
C C 0.0033 0.0016 'International Tables Vol C Tables 4.2.6.8 and 6.1.1.4'
N N 0.0061 0.0033 'International Tables Vol C Tables 4.2.6.8 and 6.1.1.4'
O O 0.0106 0.0060 'International Tables Vol C Tables 4.2.6.8 and 6.1.1.4'
H H 0.0000 0.0000 'International Tables Vol C Tables 4.2.6.8 and 6.1.1.4'

loop_
_geom_angle_atom_site_label_1
_geom_angle_atom_site_label_2
_geom_angle_atom_site_label_3
_geom_angle
N1 C1 C6 105.34(14)
N1 C1 C2 132.72(17)
C6 C1 C2 121.94(17)
C3 C2 C1 116.97(18)
C3 C2 H2 121.5
C1 C2 H2 121.5
C2 C3 C4 121.57(18)
C2 C3 H3 119.2
C4 C3 H3 119.2
C5 C4 C3 121.81(19)
C5 C4 H4 119.1
C3 C4 H4 119.1
C4 C5 C6 117.92(18)
C4 C5 H5 121.0
C6 C5 H5 121.0
N2 C6 C5 130.63(16)
N2 C6 C1 109.58(14)
C5 C6 C1 119.78(15)
N2 C7 N1 111.72(14)
N2 C7 C8 125.49(14)
N1 C7 C8 122.75(14)
C9 C8 C13 118.11(16)
C9 C8 C7 119.09(16)
C13 C8 C7 122.80(14)
C10 C9 C8 122.00(19)
C10 C9 H9 119.0
C8 C9 H9 119.0
C9 C10 C11 119.40(18)
C9 C10 H10 120.3
C11 C10 H10 120.3
C10 C11 C12 120.87(18)
C10 C11 H11 119.6
C12 C11 H11 119.6
C11 C12 C13 120.41(18)
C11 C12 H12 119.8
C13 C12 H12 119.8
C12 C13 N3 121.64(15)
C12 C13 C8 119.21(15)
N3 C13 C8 119.15(14)
O1 C14 N3 125.16(16)
O1 C14 C15 119.55(15)
N3 C14 C15 115.25(13)
N4 C15 C14 115.17(12)
N4 C15 H15A 108.5
C14 C15 H15A 108.5
N4 C15 H15B 108.5
C14 C15 H15B 108.5
H15A C15 H15B 107.5
N4 C16 C17 112.10(12)
N4 C16 H16A 109.2
C17 C16 H16A 109.2
N4 C16 H16B 109.2
C17 C16 H16B 109.2
H16A C16 H16B 107.9
N5 C17 C18 121.89(14)
N5 C17 C16 117.17(13)
C18 C17 C16 120.93(14)
C19 C18 C17 119.51(15)
C19 C18 H18 120.2
C17 C18 H18 120.2
C20 C19 C18 119.02(16)
C20 C19 H19 120.5
C18 C19 H19 120.5
C21 C20 C19 118.14(17)
C21 C20 H20 120.9
C19 C20 H20 120.9
N5 C21 C20 124.16(17)
N5 C21 H21 117.9
C20 C21 H21 117.9
N4 C22 C23 114.26(13)
N4 C22 H22A 108.7
C23 C22 H22A 108.7
N4 C22 H22B 108.7
C23 C22 H22B 108.7
H22A C22 H22B 107.6
N6 C23 C24 122.14(15)
N6 C23 C22 114.73(14)
C24 C23 C22 123.08(14)
C25 C24 C23 119.16(17)
C25 C24 H24 120.4
C23 C24 H24 120.4
C26 C25 C24 118.80(19)
C26 C25 H25 120.6
C24 C25 H25 120.6
C27 C26 C25 118.45(19)
C27 C26 H26 120.8
C25 C26 H26 120.8
N6 C27 C26 124.05(19)
N6 C27 H27 118.0
C26 C27 H27 118.0
C7 N1 C1 107.86(13)
C7 N1 H1 126.1
C1 N1 H1 126.1
C7 N2 C6 105.50(13)
C14 N3 C13 128.42(14)
C14 N3 H3A 115.8
C13 N3 H3A 115.8
C15 N4 C22 110.31(12)
C15 N4 C16 109.91(12)
C22 N4 C16 110.13(12)
C17 N5 C21 117.28(14)
C27 N6 C23 117.39(16)
H1C O1W H1D 103.6

loop_
_geom_bond_atom_site_label_1
_geom_bond_atom_site_label_2
_geom_bond_distance
C1 N1 1.372(2)
C1 C6 1.395(2)
C1 C2 1.397(2)
C2 C3 1.369(3)
C2 H2 0.9300
C3 C4 1.385(3)
C3 H3 0.9300
C4 C5 1.374(3)
C4 H4 0.9300
C5 C6 1.392(2)
C5 H5 0.9300
C6 N2 1.391(2)
C7 N2 1.321(2)
C7 N1 1.365(2)
C7 C8 1.468(2)
C8 C9 1.400(2)
C8 C13 1.417(2)
C9 C10 1.371(3)
C9 H9 0.9300
C10 C11 1.373(3)
C10 H10 0.9300
C11 C12 1.384(3)
C11 H11 0.9300
C12 C13 1.394(2)
C12 H12 0.9300
C13 N3 1.413(2)
C14 O1 1.2249(18)
C14 N3 1.352(2)
C14 C15 1.512(2)
C15 N4 1.4611(19)
C15 H15A 0.9700
C15 H15B 0.9700
C16 N4 1.4734(19)
C16 C17 1.506(2)
C16 H16A 0.9700
C16 H16B 0.9700
C17 N5 1.3356(19)
C17 C18 1.385(2)
C18 C19 1.378(2)
C18 H18 0.9300
C19 C20 1.370(3)
C19 H19 0.9300
C20 C21 1.368(3)
C20 H20 0.9300
C21 N5 1.344(2)
C21 H21 0.9300
C22 N4 1.4649(19)
C22 C23 1.506(2)
C22 H22A 0.9700
C22 H22B 0.9700
C23 N6 1.336(2)
C23 C24 1.382(2)
C24 C25 1.382(3)
C24 H24 0.9300
C25 C26 1.369(3)
C25 H25 0.9300
C26 C27 1.366(3)
C26 H26 0.9300
C27 N6 1.335(2)
C27 H27 0.9300
N1 H1 0.8600
N3 H3A 0.8600
O1W H1C 0.8500
O1W H1D 0.8530

loop_
_geom_hbond_atom_site_label_D
_geom_hbond_atom_site_label_H
_geom_hbond_atom_site_label_A
_geom_hbond_distance_DH
_geom_hbond_distance_HA
_geom_hbond_distance_DA
_geom_hbond_angle_DHA
_geom_hbond_site_symmetry_A
O1W H1C O1 0.85 2.20 2.761(2) 123.2 5_566

loop_
_geom_torsion_atom_site_label_1
_geom_torsion_atom_site_label_2
_geom_torsion_atom_site_label_3
_geom_torsion_atom_site_label_4
_geom_torsion
N1 C1 C2 C3 179.03(18)
C6 C1 C2 C3 -0.5(3)
C1 C2 C3 C4 0.3(3)
C2 C3 C4 C5 -0.2(3)
C3 C4 C5 C6 0.2(3)
C4 C5 C6 N2 -179.32(18)
C4 C5 C6 C1 -0.4(3)
N1 C1 C6 N2 0.04(18)
C2 C1 C6 N2 179.72(16)
N1 C1 C6 C5 -179.06(16)
C2 C1 C6 C5 0.6(3)
N2 C7 C8 C9 164.98(16)
N1 C7 C8 C9 -12.4(2)
N2 C7 C8 C13 -14.2(2)
N1 C7 C8 C13 168.42(14)
C13 C8 C9 C10 -0.1(2)
C7 C8 C9 C10 -179.30(16)
C8 C9 C10 C11 0.1(3)
C9 C10 C11 C12 -0.5(3)
C10 C11 C12 C13 0.9(3)
C11 C12 C13 N3 178.58(16)
C11 C12 C13 C8 -0.9(3)
C9 C8 C13 C12 0.5(2)
C7 C8 C13 C12 179.68(15)
C9 C8 C13 N3 -179.00(14)
C7 C8 C13 N3 0.2(2)
O1 C14 C15 N4 -147.89(15)
N3 C14 C15 N4 34.3(2)
N4 C16 C17 N5 -120.19(15)
N4 C16 C17 C18 60.06(19)
N5 C17 C18 C19 0.0(2)
C16 C17 C18 C19 179.72(15)
C17 C18 C19 C20 -0.2(3)
C18 C19 C20 C21 0.1(3)
C19 C20 C21 N5 0.2(3)
N4 C22 C23 N6 -152.65(14)
N4 C22 C23 C24 29.8(2)
N6 C23 C24 C25 -0.8(3)
C22 C23 C24 C25 176.56(16)
C23 C24 C25 C26 0.8(3)
C24 C25 C26 C27 -0.5(3)
C25 C26 C27 N6 0.2(4)
N2 C7 N1 C1 -0.99(18)
C8 C7 N1 C1 176.69(14)
C6 C1 N1 C7 0.54(17)
C2 C1 N1 C7 -179.08(18)
N1 C7 N2 C6 0.99(18)
C8 C7 N2 C6 -176.62(14)
C5 C6 N2 C7 178.35(18)
C1 C6 N2 C7 -0.63(18)
O1 C14 N3 C13 -2.2(3)
C15 C14 N3 C13 175.55(14)
C12 C13 N3 C14 10.2(2)
C8 C13 N3 C14 -170.33(15)
C14 C15 N4 C22 -168.71(13)
C14 C15 N4 C16 69.66(16)
C23 C22 N4 C15 73.76(16)
C23 C22 N4 C16 -164.74(12)
C17 C16 N4 C15 -167.86(12)
C17 C16 N4 C22 70.40(16)
C18 C17 N5 C21 0.3(2)
C16 C17 N5 C21 -179.45(14)
C20 C21 N5 C17 -0.4(3)
C26 C27 N6 C23 -0.2(3)
C24 C23 N6 C27 0.4(3)
C22 C23 N6 C27 -177.09(16)
